data_7211238
loop_
_publ_author_name
'Toma, Oksana'
'Mercier, Nicolas'
'Allain, Magali'
'Botta, Chiara'

_publ_section_title
;
 Protonated N-oxide-4,4&#x2032;-bipyridine: from luminescent BiIII
 complexes to hybrids based on H-bonded dimers or H-bonded open 2D square
 supramolecular networks
;
_journal_issue 42
_journal_name_full CrystEngComm
_journal_page_first 8565
_journal_paper_doi 10.1039/c3ce41579a
_journal_volume 15
_journal_year 2013
_chemical_formula_sum 'C10 H9 Bi Cl4 N2 O'
_chemical_formula_weight 523.97
_chemical_name_systematic
;
 ?
;
_space_group_IT_number 15
_symmetry_cell_setting monoclinic
_symmetry_space_group_name_Hall '-C 2yc'
_symmetry_space_group_name_H-M 'C 1 2/c 1'
_atom_sites_solution_hydrogens geom
_atom_sites_solution_primary direct
_atom_sites_solution_secondary difmap
_audit_conform_dict_location ftp://ftp.iucr.org/pub/cif_core.dic
_audit_conform_dict_name cif_core.dic
_audit_conform_dict_version 2.3
_audit_creation_date 2013-02-20T14:46:13-00:00
_audit_creation_method 'WinGX routine CIF_UPDATE'
_cell_angle_alpha 90
_cell_angle_beta 94.968(5)
_cell_angle_gamma 90
_cell_formula_units_Z 8
_cell_length_a 18.8244(8)
_cell_length_b 9.7773(2)
_cell_length_c 16.5190(7)
_cell_measurement_temperature 293(2)
_cell_volume 3028.93(19)
_computing_structure_refinement 'SHELXL-97 (Sheldrick, 1997)'
_diffrn_ambient_temperature 293(2)
_diffrn_detector_area_resol_mean 9
_diffrn_measured_fraction_theta_full 0.991
_diffrn_measured_fraction_theta_max 0.991
_diffrn_measurement_device_type KappaCCD
_diffrn_measurement_method CCD
_diffrn_radiation_monochromator 'horizontally mounted graphite crystal'
_diffrn_radiation_probe x-ray
_diffrn_radiation_type MoK\a
_diffrn_radiation_wavelength 0.71073
_diffrn_reflns_av_R_equivalents 0.0648
_diffrn_reflns_av_unetI/netI 0.0929
_diffrn_reflns_limit_h_max 28
_diffrn_reflns_limit_h_min -26
_diffrn_reflns_limit_k_max 14
_diffrn_reflns_limit_k_min -14
_diffrn_reflns_limit_l_max 24
_diffrn_reflns_limit_l_min -22
_diffrn_reflns_number 22424
_diffrn_reflns_theta_full 32.01
_diffrn_reflns_theta_max 32.01
_diffrn_reflns_theta_min 3.98
_exptl_absorpt_coefficient_mu 12.336
_exptl_absorpt_correction_T_max 0.319
_exptl_absorpt_correction_T_min 0.114
_exptl_absorpt_correction_type multi-scan
_exptl_absorpt_process_details
;
 '(SADABS (Sheldrick, Bruker, 2008))'
;
_exptl_crystal_colour yellow
_exptl_crystal_density_diffrn 2.298
_exptl_crystal_density_method 'not measured'
_exptl_crystal_description prism
_exptl_crystal_F_000 1936
_exptl_crystal_size_max 0.31
_exptl_crystal_size_mid 0.22
_exptl_crystal_size_min 0.12
_refine_diff_density_max 1.108
_refine_diff_density_min -0.82
_refine_diff_density_rms 0.197
_refine_ls_extinction_method none
_refine_ls_goodness_of_fit_ref 1.034
_refine_ls_hydrogen_treatment mixed
_refine_ls_matrix_type full
_refine_ls_number_parameters 167
_refine_ls_number_reflns 5215
_refine_ls_number_restraints 0
_refine_ls_restrained_S_all 1.034
_refine_ls_R_factor_all 0.1204
_refine_ls_R_factor_gt 0.0446
_refine_ls_shift/su_max 0.002
_refine_ls_shift/su_mean 0
_refine_ls_structure_factor_coef Fsqd
_refine_ls_weighting_details 'calc w=1/[\s^2^(Fo^2^)+(0.0154P)^2^+2.7411P] where P=(Fo^2^+2Fc^2^)/3'
_refine_ls_weighting_scheme calc
_refine_ls_wR_factor_gt 0.0513
_refine_ls_wR_factor_ref 0.0626
_reflns_number_gt 2962
_reflns_number_total 5215
_reflns_threshold_expression >2sigma(I)
_cod_data_source_file c3ce41579a.txt
_cod_data_source_block sad
_cod_database_code 7211238

loop_
_symmetry_equiv_pos_as_xyz
'x, y, z'
'-x, y, -z+1/2'
'x+1/2, y+1/2, z'
'-x+1/2, y+1/2, -z+1/2'
'-x, -y, -z'
'x, -y, z-1/2'
'-x+1/2, -y+1/2, -z'
'x+1/2, -y+1/2, z-1/2'

loop_
_atom_site_label
_atom_site_type_symbol
_atom_site_fract_x
_atom_site_fract_y
_atom_site_fract_z
_atom_site_U_iso_or_equiv
_atom_site_adp_type
_atom_site_occupancy
_atom_site_symmetry_multiplicity
_atom_site_calc_flag
_atom_site_refinement_flags
Bi1 Bi 0.815566(10) 0.109688(19) 0.066893(11) 0.03303(6) Uani 1 1 d .
Cl4 Cl 0.94656(7) 0.15750(17) 0.12071(10) 0.0628(4) Uani 1 1 d .
Cl2 Cl 0.85395(8) -0.05569(16) -0.05427(8) 0.0523(4) Uani 1 1 d .
Cl1 Cl 0.67168(7) 0.11630(15) 0.00509(8) 0.0478(3) Uani 1 1 d .
Cl3 Cl 0.81210(9) -0.10033(17) 0.15712(10) 0.0732(5) Uani 1 1 d .
N1 N 0.8117(2) 0.3233(5) 0.2155(2) 0.0367(10) Uani 1 1 d .
O1 O 0.76853(18) 0.2355(4) 0.1723(2) 0.0476(9) Uani 1 1 d .
C6 C 0.9492(3) 0.6018(5) 0.3473(3) 0.0361(11) Uani 1 1 d .
C1 C 0.8579(3) 0.2773(5) 0.2753(3) 0.0469(14) Uani 1 1 d .
H1 H 0.86 0.1843 0.2872 0.056 Uiso 1 1 calc R
N2 N 1.0394(3) 0.7793(6) 0.4317(3) 0.0608(15) Uani 1 1 d .
C4 C 0.8058(3) 0.4582(6) 0.1988(3) 0.0415(13) Uani 1 1 d .
H4 H 0.7722 0.4889 0.1583 0.05 Uiso 1 1 calc R
C3 C 0.8999(3) 0.5053(5) 0.3026(3) 0.0324(11) Uani 1 1 d .
C7 C 1.0118(3) 0.5580(6) 0.3899(3) 0.0486(14) Uani 1 1 d .
H7 H 1.0234 0.4656 0.3896 0.058 Uiso 1 1 calc R
C8 C 1.0561(3) 0.6464(7) 0.4318(4) 0.0557(16) Uani 1 1 d .
H8 H 1.0978 0.6153 0.4603 0.067 Uiso 1 1 calc R
C5 C 0.8494(3) 0.5496(5) 0.2418(3) 0.0385(12) Uani 1 1 d .
H5 H 0.8453 0.6425 0.2301 0.046 Uiso 1 1 calc R
C9 C 0.9349(3) 0.7413(6) 0.3500(4) 0.0538(15) Uani 1 1 d .
H9 H 0.8937 0.7758 0.3222 0.065 Uiso 1 1 calc R
C2 C 0.9019(3) 0.3661(5) 0.3187(3) 0.0439(14) Uani 1 1 d .
H2 H 0.934 0.3327 0.36 0.053 Uiso 1 1 calc R
C10 C 0.9806(4) 0.8276(6) 0.3929(4) 0.0652(19) Uani 1 1 d .
H10 H 0.9703 0.9205 0.3949 0.078 Uiso 1 1 calc R
H3 H 1.069(3) 0.837(6) 0.461(4) 0.07(2) Uiso 1 1 d .

loop_
_atom_site_aniso_label
_atom_site_aniso_U_11
_atom_site_aniso_U_22
_atom_site_aniso_U_33
_atom_site_aniso_U_23
_atom_site_aniso_U_13
_atom_site_aniso_U_12
Bi1 0.03380(10) 0.02881(10) 0.03653(11) -0.00091(10) 0.00334(7) 0.00232(10)
Cl4 0.0402(8) 0.0599(10) 0.0858(12) -0.0107(9) -0.0085(8) 0.0007(7)
Cl2 0.0561(9) 0.0556(9) 0.0442(8) -0.0100(7) -0.0013(7) 0.0115(7)
Cl1 0.0393(7) 0.0496(8) 0.0548(8) 0.0036(7) 0.0051(6) -0.0062(7)
Cl3 0.0864(12) 0.0582(10) 0.0805(11) 0.0329(9) 0.0399(10) 0.0204(9)
N1 0.036(2) 0.036(3) 0.040(3) -0.007(2) 0.009(2) -0.004(2)
O1 0.045(2) 0.046(2) 0.052(2) -0.0166(19) 0.0071(18) -0.0107(19)
C6 0.036(3) 0.032(3) 0.042(3) -0.003(3) 0.011(2) 0.003(3)
C1 0.066(4) 0.028(3) 0.046(3) 0.003(3) -0.001(3) 0.002(3)
N2 0.047(3) 0.060(4) 0.077(4) -0.023(3) 0.014(3) -0.014(3)
C4 0.040(3) 0.040(3) 0.044(3) -0.001(3) -0.001(3) 0.011(3)
C3 0.039(3) 0.025(3) 0.034(3) -0.001(2) 0.008(2) 0.003(2)
C7 0.046(3) 0.040(3) 0.059(4) -0.004(3) 0.002(3) 0.002(3)
C8 0.044(3) 0.059(5) 0.063(4) -0.006(3) -0.001(3) -0.003(3)
C5 0.045(3) 0.027(3) 0.043(3) -0.002(2) 0.005(3) 0.006(2)
C9 0.052(4) 0.033(3) 0.075(4) -0.007(3) -0.002(3) 0.003(3)
C2 0.056(3) 0.035(4) 0.038(3) 0.002(2) -0.007(3) 0.000(3)
C10 0.062(4) 0.034(3) 0.101(5) -0.025(4) 0.018(4) -0.009(3)

loop_
_atom_type_symbol
_atom_type_description
_atom_type_scat_dispersion_real
_atom_type_scat_dispersion_imag
_atom_type_scat_source
C C 0.0033 0.0016 'International Tables Vol C Tables 4.2.6.8 and 6.1.1.4'
H H 0 0 'International Tables Vol C Tables 4.2.6.8 and 6.1.1.4'
N N 0.0061 0.0033 'International Tables Vol C Tables 4.2.6.8 and 6.1.1.4'
O O 0.0106 0.006 'International Tables Vol C Tables 4.2.6.8 and 6.1.1.4'
Cl Cl 0.1484 0.1585 'International Tables Vol C Tables 4.2.6.8 and 6.1.1.4'
Bi Bi -4.1077 10.2566 'International Tables Vol C Tables 4.2.6.8 and 6.1.1.4'

loop_
_geom_angle_atom_site_label_1
_geom_angle_atom_site_label_2
_geom_angle_atom_site_label_3
_geom_angle
_geom_angle_site_symmetry_3
O1 Bi1 Cl3 87.62(10) .
O1 Bi1 Cl4 93.41(9) .
Cl3 Bi1 Cl4 90.95(6) .
O1 Bi1 Cl2 172.45(9) .
Cl3 Bi1 Cl2 88.46(5) .
Cl4 Bi1 Cl2 93.11(5) .
O1 Bi1 Cl1 81.08(9) .
Cl3 Bi1 Cl1 99.13(5) .
Cl4 Bi1 Cl1 168.25(5) .
Cl2 Bi1 Cl1 93.18(4) .
O1 Bi1 Cl1 82.70(9) 7_655
Cl3 Bi1 Cl1 167.82(5) 7_655
Cl4 Bi1 Cl1 82.31(4) 7_655
Cl2 Bi1 Cl1 101.96(4) 7_655
Cl1 Bi1 Cl1 86.69(4) 7_655
Bi1 Cl1 Bi1 93.31(4) 7_655
C1 N1 O1 120.2(4) .
C1 N1 C4 121.2(5) .
O1 N1 C4 118.6(4) .
N1 O1 Bi1 118.4(2) .
C7 C6 C9 116.4(5) .
C7 C6 C3 121.7(5) .
C9 C6 C3 121.9(5) .
N1 C1 C2 120.1(5) .
N1 C1 H1 120 .
C2 C1 H1 120 .
C10 N2 C8 122.5(6) .
C10 N2 H3 119(4) .
C8 N2 H3 118(4) .
N1 C4 C5 119.8(5) .
N1 C4 H4 120.1 .
C5 C4 H4 120.1 .
C2 C3 C5 116.7(5) .
C2 C3 C6 121.8(5) .
C5 C3 C6 121.5(4) .
C8 C7 C6 121.5(6) .
C8 C7 H7 119.2 .
C6 C7 H7 119.2 .
N2 C8 C7 119.1(6) .
N2 C8 H8 120.4 .
C7 C8 H8 120.4 .
C4 C5 C3 120.8(5) .
C4 C5 H5 119.6 .
C3 C5 H5 119.6 .
C10 C9 C6 120.7(6) .
C10 C9 H9 119.6 .
C6 C9 H9 119.6 .
C1 C2 C3 121.4(5) .
C1 C2 H2 119.3 .
C3 C2 H2 119.3 .
N2 C10 C9 119.8(6) .
N2 C10 H10 120.1 .
C9 C10 H10 120.1 .

loop_
_geom_bond_atom_site_label_1
_geom_bond_atom_site_label_2
_geom_bond_distance
_geom_bond_site_symmetry_2
Bi1 O1 2.365(3) .
Bi1 Cl3 2.5415(14) .
Bi1 Cl4 2.5904(14) .
Bi1 Cl2 2.7191(13) .
Bi1 Cl1 2.8114(13) .
Bi1 Cl1 2.9493(14) 7_655
Cl1 Bi1 2.9493(14) 7_655
N1 C1 1.336(6) .
N1 O1 1.345(5) .
N1 C4 1.350(6) .
C6 C7 1.387(7) .
C6 C9 1.391(7) .
C6 C3 1.476(7) .
C1 C2 1.360(7) .
C1 H1 0.93 .
N2 C10 1.318(8) .
N2 C8 1.337(7) .
N2 H3 0.91(6) .
C4 C5 1.370(7) .
C4 H4 0.93 .
C3 C2 1.387(6) .
C3 C5 1.391(7) .
C7 C8 1.350(7) .
C7 H7 0.93 .
C8 H8 0.93 .
C5 H5 0.93 .
C9 C10 1.359(8) .
C9 H9 0.93 .
C2 H2 0.93 .
C10 H10 0.93 .
